data_4122078
loop_
_publ_author_name
'Nakamura, Taichi'
'Suzuki, Katsunori'
'Yamashita, Makoto'

_publ_section_title
;
 An anionic aluminabenzene bearing aromatic and ambiphilic contributions.
;
_journal_issue 26
_journal_name_full 'Journal of the American Chemical Society'
_journal_page_first 9276
_journal_page_last 9279
_journal_paper_doi 10.1021/ja504771d
_journal_volume 136
_journal_year 2014
_chemical_formula_moiety 'C40 H69 Al N2 Si2'
_chemical_formula_sum 'C40 H69 Al N2 Si2'
_chemical_formula_weight 661.13
_chemical_name_systematic
; 
 ? 
;
_space_group_IT_number 14
_symmetry_cell_setting monoclinic
_symmetry_space_group_name_Hall '-P 2yn'
_symmetry_space_group_name_H-M 'P 1 21/n 1'
_atom_sites_solution_hydrogens geom
_atom_sites_solution_primary direct
_atom_sites_solution_secondary difmap
_audit_creation_method SHELXL-97
_cell_angle_alpha 90.00
_cell_angle_beta 100.533(3)
_cell_angle_gamma 90.00
_cell_formula_units_Z 4
_cell_length_a 15.492(3)
_cell_length_b 14.104(2)
_cell_length_c 18.855(3)
_cell_measurement_reflns_used 8944
_cell_measurement_temperature 93.1500
_cell_measurement_theta_max 31.4919
_cell_measurement_theta_min 2.6296
_cell_volume 4050.4(12)
_computing_cell_refinement 'RIGAKU CrystalClear'
_computing_data_collection 'RIGAKU CrystalClear'
_computing_data_reduction 'RIGAKU CrystalClear'
_computing_molecular_graphics 'ORTEP-3 version2.02 (Farrugia, 1997)'
_computing_publication_material 'Yadokari-XG 2009(Wakita,Nemoto et al.)'
_computing_structure_refinement 'SHELXL-97 (Sheldrick, 1997)'
_computing_structure_solution SIR-2004
_diffrn_ambient_temperature 93.1500
_diffrn_detector_area_resol_mean 28.5714
_diffrn_measured_fraction_theta_full 0.998
_diffrn_measured_fraction_theta_max 0.998
_diffrn_measurement_device_type 'Rigaku VariMax Saturn'
_diffrn_measurement_method 'omega scans'
_diffrn_radiation_monochromator Confocal
_diffrn_radiation_source 'rotating-anode X-ray tube'
_diffrn_radiation_type MoK\a
_diffrn_radiation_wavelength 0.71075
_diffrn_reflns_av_R_equivalents 0.0498
_diffrn_reflns_av_sigmaI/netI 0.0551
_diffrn_reflns_limit_h_max 14
_diffrn_reflns_limit_h_min -20
_diffrn_reflns_limit_k_max 18
_diffrn_reflns_limit_k_min -16
_diffrn_reflns_limit_l_max 24
_diffrn_reflns_limit_l_min -24
_diffrn_reflns_number 32702
_diffrn_reflns_theta_full 27.50
_diffrn_reflns_theta_max 27.50
_diffrn_reflns_theta_min 3.04
_exptl_absorpt_coefficient_mu 0.137
_exptl_absorpt_correction_T_max 1.0000
_exptl_absorpt_correction_T_min 0.8432
_exptl_absorpt_correction_type multi-scan
_exptl_absorpt_process_details 'Jacobson, R. (1998) Private communication'
_exptl_crystal_colour Colorless
_exptl_crystal_density_diffrn 1.084
_exptl_crystal_density_method 'not measured'
_exptl_crystal_description Platelet
_exptl_crystal_F_000 1456
_exptl_crystal_size_max 0.17
_exptl_crystal_size_mid 0.10
_exptl_crystal_size_min 0.06
_refine_diff_density_max 0.366
_refine_diff_density_min -0.470
_refine_diff_density_rms 0.074
_refine_ls_extinction_method none
_refine_ls_goodness_of_fit_ref 1.111
_refine_ls_hydrogen_treatment constr
_refine_ls_matrix_type full
_refine_ls_number_parameters 458
_refine_ls_number_reflns 9280
_refine_ls_number_restraints 1
_refine_ls_restrained_S_all 1.112
_refine_ls_R_factor_all 0.1008
_refine_ls_R_factor_gt 0.0782
_refine_ls_shift/su_max 0.001
_refine_ls_shift/su_mean 0.000
_refine_ls_structure_factor_coef Fsqd
_refine_ls_weighting_details 'calc w=1/[\s^2^(Fo^2^)+(0.1114P)^2^+0.8567P] where P=(Fo^2^+2Fc^2^)/3'
_refine_ls_weighting_scheme calc
_refine_ls_wR_factor_gt 0.1983
_refine_ls_wR_factor_ref 0.2172
_reflns_number_gt 7114
_reflns_number_total 9280
_reflns_threshold_expression >2sigma(I)
_cod_data_source_file ja504771d_si_002.cif
_cod_data_source_block tn21p1y1
_cod_depositor_comments
;
The following automatic conversions were performed:
'_atom_site_symetry_multiplicity' tag replaced with
'_atom_site_symmetry_multiplicity'.

Automatic conversion script
Id: cif_correct_tags 1440 2010-10-19 06:21:57Z saulius 

The following automatic conversions were performed:

'_exptl_absorpt_correction_type' value 'Multi-scan' changed to
'multi-scan' according to
/usr/data/users/saulius/crontab/automatic-downloads/rss-feeds/ACS/lib/dictionaries/cif_core.dic
dictionary named 'cif_core.dic' version 2.4.2 from 2011-04-26.

Automatic conversion script
Id: cif_fix_values 2281 2013-09-26 08:29:07Z andrius 

 Adding full bibliography for 4122073--4122078.cif.
;
_cod_original_sg_symbol_H-M P21/n
_cod_database_code 4122078

loop_
_symmetry_equiv_pos_as_xyz
'x, y, z'
'-x+1/2, y+1/2, -z+1/2'
'-x, -y, -z'
'x-1/2, -y-1/2, z-1/2'

loop_
_atom_site_label
_atom_site_type_symbol
_atom_site_fract_x
_atom_site_fract_y
_atom_site_fract_z
_atom_site_U_iso_or_equiv
_atom_site_adp_type
_atom_site_occupancy
_atom_site_symmetry_multiplicity
_atom_site_calc_flag
_atom_site_refinement_flags
_atom_site_disorder_assembly
_atom_site_disorder_group
Si1 Si -0.01593(5) 0.44671(5) 0.68721(4) 0.03207(19) Uani 1 1 d . . .
Al1 Al -0.01389(5) 0.19525(5) 0.66935(4) 0.0327(2) Uani 1 1 d . A .
Si2 Si 0.00016(5) -0.01321(5) 0.77953(4) 0.0336(2) Uani 1 1 d . . .
N1 N 0.07377(15) 0.18051(14) 0.60316(13) 0.0369(5) Uani 1 1 d . . .
N2 N 0.27991(15) 0.16991(15) 0.48688(12) 0.0371(5) Uani 1 1 d . . .
C16 C 0.09487(17) 0.25506(18) 0.56515(14) 0.0352(6) Uani 1 1 d . . .
H1 H 0.0614 0.3115 0.5655 0.042 Uiso 1 1 calc R . .
C18 C 0.21278(17) 0.17300(18) 0.52425(14) 0.0340(6) Uani 1 1 d . . .
C7 C -0.13820(17) 0.18177(17) 0.61706(15) 0.0342(6) Uani 1 1 d . . .
C25 C 0.03424(19) 0.61519(19) 0.61756(16) 0.0412(6) Uani 1 1 d . . .
H27 H 0.0448 0.6464 0.6648 0.062 Uiso 1 1 calc R . .
H28 H -0.0273 0.6238 0.5946 0.062 Uiso 1 1 calc R . .
H29 H 0.0724 0.6433 0.5871 0.062 Uiso 1 1 calc R . .
C17 C 0.16121(17) 0.25524(18) 0.52602(14) 0.0351(6) Uani 1 1 d . . .
H2 H 0.1725 0.3104 0.5002 0.042 Uiso 1 1 calc R . .
C23 C 0.05439(17) 0.50867(18) 0.62731(15) 0.0354(6) Uani 1 1 d . . .
H22 H 0.0373 0.4797 0.5783 0.043 Uiso 1 1 calc R . .
C1 C 0.02483(17) 0.32310(18) 0.70823(15) 0.0354(6) Uani 1 1 d . . .
C11 C -0.29323(19) 0.19130(19) 0.62857(17) 0.0427(7) Uani 1 1 d . . .
H3 H -0.3356 0.2008 0.6585 0.051 Uiso 1 1 calc R . .
C15 C -0.18129(18) 0.2190(2) 0.73874(15) 0.0400(6) Uani 1 1 d . . .
H4 H -0.2118 0.2768 0.7490 0.060 Uiso 1 1 calc R . .
H5 H -0.1177 0.2284 0.7524 0.060 Uiso 1 1 calc R . .
H6 H -0.1993 0.1661 0.7664 0.060 Uiso 1 1 calc R . .
C12 C -0.20437(17) 0.19672(17) 0.65892(15) 0.0357(6) Uani 1 1 d . . .
C26 C -0.13334(17) 0.44552(18) 0.63636(16) 0.0383(6) Uani 1 1 d . . .
H23 H -0.1639 0.3936 0.6582 0.046 Uiso 1 1 calc R A .
C8 C -0.16794(19) 0.16129(19) 0.54336(15) 0.0399(6) Uani 1 1 d . . .
C5 C 0.03520(17) 0.10362(17) 0.74619(15) 0.0352(6) Uani 1 1 d . A .
C32 C -0.06683(18) 0.0105(2) 0.85264(15) 0.0423(7) Uani 1 1 d . A .
H24 H -0.1229 0.0399 0.8275 0.051 Uiso 1 1 calc R . .
C22 C 0.32851(19) 0.0819(2) 0.48238(16) 0.0446(7) Uani 1 1 d . . .
H7 H 0.3521 0.0590 0.5311 0.067 Uiso 1 1 calc R . .
H8 H 0.3770 0.0938 0.4566 0.067 Uiso 1 1 calc R . .
H9 H 0.2891 0.0340 0.4564 0.067 Uiso 1 1 calc R . .
C20 C 0.12251(19) 0.1015(2) 0.60061(17) 0.0454(7) Uani 1 1 d . . .
H10 H 0.1091 0.0474 0.6266 0.055 Uiso 1 1 calc R . .
C19 C 0.18987(19) 0.0945(2) 0.56303(17) 0.0440(7) Uani 1 1 d . . .
H11 H 0.2212 0.0366 0.5631 0.053 Uiso 1 1 calc R . .
C9 C -0.25789(19) 0.1576(2) 0.51452(17) 0.0468(7) Uani 1 1 d . . .
H12 H -0.2760 0.1446 0.4646 0.056 Uiso 1 1 calc R . .
C24 C 0.15299(18) 0.4932(2) 0.64922(19) 0.0472(7) Uani 1 1 d . . .
H30 H 0.1833 0.5242 0.6142 0.071 Uiso 1 1 calc R . .
H31 H 0.1657 0.4251 0.6504 0.071 Uiso 1 1 calc R . .
H32 H 0.1735 0.5204 0.6972 0.071 Uiso 1 1 calc R . .
C38B C 0.0939(13) -0.0898(12) 0.8064(11) 0.050(5) Uani 0.45 1 d PD A 2
H57 H 0.1322 -0.0613 0.8496 0.060 Uiso 0.45 1 calc PR A 2
C13 C -0.1048(2) 0.1438(2) 0.49196(16) 0.0461(7) Uani 1 1 d . . .
H13 H -0.0691 0.2007 0.4894 0.069 Uiso 1 1 calc R . .
H14 H -0.1381 0.1291 0.4439 0.069 Uiso 1 1 calc R . .
H15 H -0.0664 0.0903 0.5094 0.069 Uiso 1 1 calc R . .
C29 C -0.0161(2) 0.5190(2) 0.77255(16) 0.0502(8) Uani 1 1 d . . .
H25 H -0.0490 0.5786 0.7566 0.060 Uiso 1 1 calc R A .
C10 C -0.32138(19) 0.1725(2) 0.55646(18) 0.0464(7) Uani 1 1 d . . .
C27 C -0.14044(19) 0.4204(2) 0.55623(16) 0.0449(7) Uani 1 1 d . . .
H33 H -0.2021 0.4087 0.5348 0.067 Uiso 1 1 calc R . .
H34 H -0.1058 0.3633 0.5517 0.067 Uiso 1 1 calc R . .
H35 H -0.1180 0.4731 0.5310 0.067 Uiso 1 1 calc R . .
C21 C 0.2985(2) 0.2507(2) 0.4442(2) 0.0606(10) Uani 1 1 d . . .
H16 H 0.2466 0.2652 0.4076 0.091 Uiso 1 1 calc R . .
H17 H 0.3479 0.2355 0.4203 0.091 Uiso 1 1 calc R . .
H18 H 0.3135 0.3057 0.4757 0.091 Uiso 1 1 calc R . .
C28 C -0.1856(2) 0.5374(2) 0.6438(2) 0.0560(9) Uani 1 1 d . . .
H36 H -0.1529 0.5921 0.6306 0.084 Uiso 1 1 calc R . .
H37 H -0.1941 0.5442 0.6938 0.084 Uiso 1 1 calc R . .
H38 H -0.2429 0.5340 0.6117 0.084 Uiso 1 1 calc R . .
C14 C -0.4183(2) 0.1692(2) 0.5228(2) 0.0612(9) Uani 1 1 d . . .
H19 H -0.4536 0.1748 0.5607 0.092 Uiso 1 1 calc R . .
H20 H -0.4315 0.1089 0.4973 0.092 Uiso 1 1 calc R . .
H21 H -0.4322 0.2218 0.4887 0.092 Uiso 1 1 calc R . .
C34 C -0.0935(2) -0.0805(3) 0.8879(2) 0.0641(10) Uani 1 1 d . . .
H45 H -0.0411 -0.1111 0.9154 0.096 Uiso 1 1 calc R A .
H46 H -0.1226 -0.1239 0.8504 0.096 Uiso 1 1 calc R . .
H47 H -0.1340 -0.0646 0.9205 0.096 Uiso 1 1 calc R . .
C31 C 0.0724(3) 0.5503(3) 0.81597(19) 0.0699(10) Uani 1 1 d . . .
H83 H 0.0628 0.5928 0.8549 0.105 Uiso 1 1 calc R . .
H84 H 0.1058 0.5837 0.7842 0.105 Uiso 1 1 calc R . .
H85 H 0.1055 0.4945 0.8366 0.105 Uiso 1 1 calc R . .
C33 C -0.0264(3) 0.0815(3) 0.90957(18) 0.0633(10) Uani 1 1 d . . .
H48 H -0.0666 0.0923 0.9433 0.095 Uiso 1 1 calc R A .
H49 H -0.0159 0.1414 0.8863 0.095 Uiso 1 1 calc R . .
H50 H 0.0294 0.0565 0.9359 0.095 Uiso 1 1 calc R . .
C35 C -0.0715(3) -0.0872(2) 0.70855(18) 0.0622(9) Uani 1 1 d . A .
H26 H -0.0697 -0.1531 0.7282 0.075 Uiso 1 1 calc R . .
C39A C 0.1431(3) -0.0694(4) 0.9013(2) 0.0354(11) Uani 0.55 1 d P A 1
H58 H 0.1519 -0.0009 0.9079 0.053 Uiso 0.55 1 calc PR A 1
H59 H 0.1994 -0.1021 0.9149 0.053 Uiso 0.55 1 calc PR A 1
H60 H 0.1023 -0.0918 0.9318 0.053 Uiso 0.55 1 calc PR A 1
C3B C 0.1480(5) 0.2403(6) 0.8019(5) 0.0381(19) Uani 0.461(11) 1 d P A 2
H71 H 0.1540 0.2563 0.8542 0.046 Uiso 0.461(11) 1 calc PR A 2
C30 C -0.0694(3) 0.4680(3) 0.8221(2) 0.0747(12) Uani 1 1 d . A .
H42 H -0.0386 0.4101 0.8411 0.112 Uiso 1 1 calc R . .
H43 H -0.1275 0.4515 0.7946 0.112 Uiso 1 1 calc R . .
H44 H -0.0762 0.5098 0.8622 0.112 Uiso 1 1 calc R . .
C40B C 0.0881(3) -0.1938(3) 0.8184(3) 0.0833(13) Uani 0.45 1 d PD A 2
H61 H 0.0554 -0.2055 0.8574 0.125 Uiso 0.45 1 calc PR A 2
H62 H 0.1474 -0.2202 0.8317 0.125 Uiso 0.45 1 calc PR A 2
H63 H 0.0577 -0.2242 0.7741 0.125 Uiso 0.45 1 calc PR A 2
C37 C -0.1674(3) -0.0592(3) 0.6924(2) 0.0855(14) Uani 1 1 d . . .
H51 H -0.1727 0.0065 0.6750 0.128 Uiso 1 1 calc R A .
H52 H -0.1923 -0.0646 0.7363 0.128 Uiso 1 1 calc R . .
H53 H -0.1992 -0.1012 0.6552 0.128 Uiso 1 1 calc R . .
C36 C -0.0354(4) -0.0932(3) 0.6386(2) 0.112(2) Uani 1 1 d . . .
H54 H -0.0658 -0.1438 0.6082 0.168 Uiso 1 1 calc R A .
H55 H 0.0276 -0.1071 0.6498 0.168 Uiso 1 1 calc R . .
H56 H -0.0448 -0.0327 0.6129 0.168 Uiso 1 1 calc R . .
C6A C 0.2235(5) 0.2436(5) 0.8405(6) 0.079(4) Uani 0.539(11) 1 d P A 1
H72 H 0.2574 0.3011 0.8357 0.119 Uiso 0.539(11) 1 calc PR A 1
H73 H 0.2636 0.1898 0.8523 0.119 Uiso 0.539(11) 1 calc PR A 1
H74 H 0.1896 0.2524 0.8791 0.119 Uiso 0.539(11) 1 calc PR A 1
C6B C 0.2377(4) 0.2394(5) 0.7788(7) 0.057(3) Uani 0.461(11) 1 d P A 2
H75 H 0.2715 0.1845 0.8003 0.086 Uiso 0.461(11) 1 calc PR A 2
H76 H 0.2695 0.2977 0.7952 0.086 Uiso 0.461(11) 1 calc PR A 2
H77 H 0.2295 0.2353 0.7261 0.086 Uiso 0.461(11) 1 calc PR A 2
C3A C 0.1607(4) 0.2238(4) 0.7691(5) 0.0408(17) Uani 0.539(11) 1 d P A 1
H78 H 0.1929 0.2119 0.7286 0.049 Uiso 0.539(11) 1 calc PR A 1
C39B C 0.1489(7) -0.1034(8) 0.7475(6) 0.093(3) Uani 0.45 1 d P A 2
H64 H 0.1626 -0.0414 0.7289 0.139 Uiso 0.45 1 calc PR A 2
H65 H 0.1158 -0.1413 0.7082 0.139 Uiso 0.45 1 calc PR A 2
H66 H 0.2036 -0.1362 0.7678 0.139 Uiso 0.45 1 calc PR A 2
C2B C 0.0997(2) 0.3173(2) 0.7556(2) 0.0574(9) Uani 0.461(11) 1 d P A 2
H79 H 0.1300 0.3761 0.7616 0.069 Uiso 0.461(11) 1 calc PR A 2
C4A C 0.10958(19) 0.1366(2) 0.7862(2) 0.0535(8) Uani 0.539(11) 1 d P A 1
H80 H 0.1327 0.1027 0.8290 0.064 Uiso 0.539(11) 1 calc PR A 1
C4B C 0.10958(19) 0.1366(2) 0.7862(2) 0.0535(8) Uani 0.461(11) 1 d P A 2
H81 H 0.1467 0.0882 0.8099 0.064 Uiso 0.461(11) 1 calc PR A 2
C2A C 0.0997(2) 0.3173(2) 0.7556(2) 0.0574(9) Uani 0.539(11) 1 d P A 1
H82 H 0.1186 0.3720 0.7834 0.069 Uiso 0.539(11) 1 calc PR A 1
C40A C 0.0881(3) -0.1938(3) 0.8184(3) 0.0833(13) Uani 0.55 1 d P A 1
H67 H 0.0634 -0.2099 0.7683 0.125 Uiso 0.55 1 calc PR A 1
H68 H 0.0463 -0.2113 0.8494 0.125 Uiso 0.55 1 calc PR A 1
H69 H 0.1431 -0.2286 0.8337 0.125 Uiso 0.55 1 calc PR A 1
C38A C 0.1058(9) -0.0895(9) 0.8244(8) 0.035(3) Uani 0.55 1 d P A 1
H70 H 0.1530 -0.0758 0.7961 0.042 Uiso 0.55 1 calc PR A 1

loop_
_atom_site_aniso_label
_atom_site_aniso_U_11
_atom_site_aniso_U_22
_atom_site_aniso_U_33
_atom_site_aniso_U_23
_atom_site_aniso_U_13
_atom_site_aniso_U_12
Si1 0.0385(4) 0.0271(4) 0.0338(4) 0.0021(3) 0.0150(3) 0.0007(3)
Al1 0.0328(4) 0.0269(4) 0.0421(4) 0.0027(3) 0.0165(3) 0.0002(3)
Si2 0.0419(4) 0.0288(4) 0.0335(4) 0.0008(3) 0.0161(3) 0.0001(3)
N1 0.0390(12) 0.0284(11) 0.0486(13) 0.0024(9) 0.0220(10) 0.0002(8)
N2 0.0381(12) 0.0385(12) 0.0380(12) -0.0023(9) 0.0160(10) -0.0023(9)
C16 0.0367(14) 0.0300(13) 0.0424(14) 0.0004(10) 0.0165(11) -0.0007(10)
C18 0.0336(14) 0.0374(14) 0.0334(13) -0.0068(10) 0.0122(10) -0.0019(10)
C7 0.0376(14) 0.0268(12) 0.0413(14) 0.0030(10) 0.0151(11) -0.0013(10)
C25 0.0459(16) 0.0354(14) 0.0441(15) 0.0084(12) 0.0128(12) -0.0025(11)
C17 0.0407(15) 0.0294(13) 0.0387(14) 0.0000(10) 0.0163(11) -0.0040(10)
C23 0.0399(14) 0.0311(13) 0.0383(14) 0.0039(10) 0.0152(11) -0.0019(10)
C1 0.0322(14) 0.0333(13) 0.0431(15) 0.0059(11) 0.0133(11) -0.0010(10)
C11 0.0387(15) 0.0357(14) 0.0563(18) 0.0034(12) 0.0154(13) 0.0000(11)
C15 0.0394(15) 0.0384(14) 0.0473(16) 0.0053(12) 0.0213(12) 0.0014(11)
C12 0.0379(14) 0.0266(12) 0.0450(15) 0.0057(11) 0.0140(11) 0.0000(10)
C26 0.0368(15) 0.0313(14) 0.0511(16) 0.0100(11) 0.0198(12) 0.0045(10)
C8 0.0491(17) 0.0297(13) 0.0426(15) 0.0004(11) 0.0122(12) -0.0028(11)
C5 0.0357(14) 0.0288(12) 0.0448(15) 0.0031(11) 0.0171(11) 0.0024(10)
C32 0.0390(15) 0.0528(17) 0.0378(15) 0.0135(12) 0.0142(12) 0.0117(12)
C22 0.0401(16) 0.0527(17) 0.0442(16) 0.0025(13) 0.0161(12) 0.0132(12)
C20 0.0517(17) 0.0332(14) 0.0590(18) 0.0084(13) 0.0301(14) 0.0057(12)
C19 0.0479(17) 0.0363(15) 0.0540(17) 0.0050(13) 0.0257(14) 0.0074(12)
C9 0.0504(18) 0.0393(16) 0.0486(17) -0.0040(13) 0.0033(13) -0.0045(12)
C24 0.0393(16) 0.0397(16) 0.065(2) 0.0059(14) 0.0163(14) -0.0031(12)
C38B 0.065(8) 0.037(6) 0.047(10) 0.013(5) 0.011(6) 0.015(5)
C13 0.0563(18) 0.0426(16) 0.0411(16) -0.0051(12) 0.0135(13) -0.0062(13)
C29 0.082(2) 0.0357(15) 0.0376(15) 0.0011(12) 0.0238(15) 0.0013(14)
C10 0.0378(16) 0.0369(15) 0.063(2) 0.0034(13) 0.0060(14) 0.0000(11)
C27 0.0385(15) 0.0492(17) 0.0456(16) 0.0097(13) 0.0041(12) -0.0034(12)
C21 0.075(2) 0.0410(17) 0.081(2) -0.0058(16) 0.055(2) -0.0093(15)
C28 0.0395(17) 0.0424(17) 0.092(3) 0.0143(17) 0.0270(16) 0.0090(13)
C14 0.0458(19) 0.057(2) 0.076(2) -0.0040(17) -0.0020(16) -0.0001(14)
C34 0.051(2) 0.082(3) 0.065(2) 0.0372(19) 0.0267(17) 0.0094(17)
C31 0.108(3) 0.057(2) 0.0414(18) -0.0072(16) 0.0033(19) -0.009(2)
C33 0.095(3) 0.059(2) 0.0406(17) -0.0011(15) 0.0249(18) 0.0230(19)
C35 0.095(3) 0.0458(19) 0.0452(18) -0.0030(14) 0.0108(18) -0.0213(17)
C39A 0.023(2) 0.052(3) 0.032(2) 0.020(2) 0.0100(18) 0.0154(19)
C3B 0.040(4) 0.029(4) 0.042(4) 0.000(3) 0.000(3) -0.003(3)
C30 0.135(4) 0.049(2) 0.055(2) -0.0003(16) 0.056(2) 0.000(2)
C40B 0.090(3) 0.048(2) 0.111(4) 0.025(2) 0.015(3) 0.0164(19)
C37 0.100(3) 0.051(2) 0.084(3) 0.009(2) -0.041(2) -0.018(2)
C36 0.224(6) 0.075(3) 0.048(2) -0.024(2) 0.050(3) -0.062(3)
C6A 0.078(5) 0.047(4) 0.092(7) -0.022(4) -0.038(5) 0.009(3)
C6B 0.026(4) 0.036(4) 0.110(9) 0.014(4) 0.011(4) 0.002(2)
C3A 0.030(3) 0.030(3) 0.060(5) -0.017(3) 0.003(3) 0.003(2)
C39B 0.078(7) 0.105(8) 0.099(8) 0.009(6) 0.026(6) 0.029(6)
C2B 0.0467(18) 0.0366(16) 0.082(2) 0.0141(15) -0.0058(16) -0.0100(12)
C4A 0.0423(17) 0.0357(15) 0.079(2) 0.0144(15) 0.0014(15) -0.0019(12)
C4B 0.0423(17) 0.0357(15) 0.079(2) 0.0144(15) 0.0014(15) -0.0019(12)
C2A 0.0467(18) 0.0366(16) 0.082(2) 0.0141(15) -0.0058(16) -0.0100(12)
C40A 0.090(3) 0.048(2) 0.111(4) 0.025(2) 0.015(3) 0.0164(19)
C38A 0.031(4) 0.040(4) 0.039(6) 0.009(3) 0.019(4) 0.011(3)

loop_
_atom_type_symbol
_atom_type_description
_atom_type_scat_dispersion_real
_atom_type_scat_dispersion_imag
_atom_type_scat_source
C C 0.0033 0.0016 'International Tables Vol C Tables 4.2.6.8 and 6.1.1.4'
H H 0.0000 0.0000 'International Tables Vol C Tables 4.2.6.8 and 6.1.1.4'
Al Al 0.0645 0.0514 'International Tables Vol C Tables 4.2.6.8 and 6.1.1.4'
N N 0.0061 0.0033 'International Tables Vol C Tables 4.2.6.8 and 6.1.1.4'
Si Si 0.0817 0.0704 'International Tables Vol C Tables 4.2.6.8 and 6.1.1.4'

loop_
_geom_angle_atom_site_label_1
_geom_angle_atom_site_label_2
_geom_angle_atom_site_label_3
_geom_angle
C1 Si1 C26 110.75(12)
C1 Si1 C29 111.84(13)
C26 Si1 C29 106.41(14)
C1 Si1 C23 110.07(11)
C26 Si1 C23 107.59(12)
C29 Si1 C23 110.03(13)
C5 Al1 C1 105.70(12)
C5 Al1 C7 120.14(11)
C1 Al1 C7 117.58(11)
C5 Al1 N1 99.97(10)
C1 Al1 N1 97.42(10)
C7 Al1 N1 112.38(11)
C38B Si2 C5 110.6(6)
C38B Si2 C35 101.9(7)
C5 Si2 C35 114.56(14)
C38B Si2 C32 114.8(6)
C5 Si2 C32 108.53(12)
C35 Si2 C32 106.43(15)
C5 Si2 C38A 110.3(4)
C35 Si2 C38A 109.3(4)
C32 Si2 C38A 107.4(4)
C16 N1 C20 115.7(2)
C16 N1 Al1 120.38(17)
C20 N1 Al1 123.41(18)
C18 N2 C21 120.6(2)
C18 N2 C22 120.5(2)
C21 N2 C22 118.5(2)
N1 C16 C17 124.5(2)
N1 C16 H1 117.7
C17 C16 H1 117.7
N2 C18 C19 122.2(2)
N2 C18 C17 121.9(2)
C19 C18 C17 115.9(2)
C8 C7 C12 116.0(2)
C8 C7 Al1 127.92(19)
C12 C7 Al1 116.0(2)
C23 C25 H27 109.5
C23 C25 H28 109.5
H27 C25 H28 109.5
C23 C25 H29 109.5
H27 C25 H29 109.5
H28 C25 H29 109.5
C16 C17 C18 119.6(2)
C16 C17 H2 120.2
C18 C17 H2 120.2
C24 C23 C25 110.1(2)
C24 C23 Si1 115.13(19)
C25 C23 Si1 113.00(17)
C24 C23 H22 106.0
C25 C23 H22 106.0
Si1 C23 H22 106.0
C2B C1 Si1 114.8(2)
C2B C1 Al1 110.9(2)
Si1 C1 Al1 134.13(15)
C10 C11 C12 121.8(3)
C10 C11 H3 119.1
C12 C11 H3 119.1
C12 C15 H4 109.5
C12 C15 H5 109.5
H4 C15 H5 109.5
C12 C15 H6 109.5
H4 C15 H6 109.5
H5 C15 H6 109.5
C11 C12 C7 121.6(3)
C11 C12 C15 117.1(2)
C7 C12 C15 121.3(2)
C27 C26 C28 109.7(2)
C27 C26 Si1 112.90(18)
C28 C26 Si1 114.6(2)
C27 C26 H23 106.3
C28 C26 H23 106.3
Si1 C26 H23 106.3
C9 C8 C7 120.8(3)
C9 C8 C13 117.2(3)
C7 C8 C13 122.0(2)
C4A C5 Si2 112.8(2)
C4A C5 Al1 111.1(2)
Si2 C5 Al1 136.00(15)
C33 C32 C34 110.7(3)
C33 C32 Si2 114.8(2)
C34 C32 Si2 113.1(2)
C33 C32 H24 105.8
C34 C32 H24 105.8
Si2 C32 H24 105.8
N2 C22 H7 109.5
N2 C22 H8 109.5
H7 C22 H8 109.5
N2 C22 H9 109.5
H7 C22 H9 109.5
H8 C22 H9 109.5
N1 C20 C19 124.2(3)
N1 C20 H10 117.9
C19 C20 H10 117.9
C20 C19 C18 120.0(3)
C20 C19 H11 120.0
C18 C19 H11 120.0
C10 C9 C8 122.1(3)
C10 C9 H12 118.9
C8 C9 H12 118.9
C23 C24 H30 109.5
C23 C24 H31 109.5
H30 C24 H31 109.5
C23 C24 H32 109.5
H30 C24 H32 109.5
H31 C24 H32 109.5
C40B C38B C39B 92.5(11)
C40B C38B Si2 124.3(13)
C39B C38B Si2 113.4(11)
C40B C38B H57 108.4
C39B C38B H57 108.4
Si2 C38B H57 108.4
C8 C13 H13 109.5
C8 C13 H14 109.5
H13 C13 H14 109.5
C8 C13 H15 109.5
H13 C13 H15 109.5
H14 C13 H15 109.5
C31 C29 C30 109.8(3)
C31 C29 Si1 117.9(2)
C30 C29 Si1 110.3(2)
C31 C29 H25 106.0
C30 C29 H25 106.0
Si1 C29 H25 106.0
C11 C10 C9 117.6(3)
C11 C10 C14 122.0(3)
C9 C10 C14 120.4(3)
C26 C27 H33 109.5
C26 C27 H34 109.5
H33 C27 H34 109.5
C26 C27 H35 109.5
H33 C27 H35 109.5
H34 C27 H35 109.5
N2 C21 H16 109.5
N2 C21 H17 109.5
H16 C21 H17 109.5
N2 C21 H18 109.5
H16 C21 H18 109.5
H17 C21 H18 109.5
C26 C28 H36 109.5
C26 C28 H37 109.5
H36 C28 H37 109.5
C26 C28 H38 109.5
H36 C28 H38 109.5
H37 C28 H38 109.5
C10 C14 H19 109.5
C10 C14 H20 109.5
H19 C14 H20 109.5
C10 C14 H21 109.5
H19 C14 H21 109.5
H20 C14 H21 109.5
C32 C34 H45 109.5
C32 C34 H46 109.5
H45 C34 H46 109.5
C32 C34 H47 109.5
H45 C34 H47 109.5
H46 C34 H47 109.5
C29 C31 H83 109.5
C29 C31 H84 109.5
H83 C31 H84 109.5
C29 C31 H85 109.5
H83 C31 H85 109.5
H84 C31 H85 109.5
C32 C33 H48 109.5
C32 C33 H49 109.5
H48 C33 H49 109.5
C32 C33 H50 109.5
H48 C33 H50 109.5
H49 C33 H50 109.5
C37 C35 C36 110.0(4)
C37 C35 Si2 115.3(3)
C36 C35 Si2 112.5(3)
C37 C35 H26 106.1
C36 C35 H26 106.1
Si2 C35 H26 106.1
C38A C39A H58 109.5
C38A C39A H59 109.5
H58 C39A H59 109.5
C38A C39A H60 109.5
H58 C39A H60 109.5
H59 C39A H60 109.5
C2B C3B C6B 102.9(6)
C2B C3B H71 110.9
C6B C3B H71 110.9
C29 C30 H42 109.5
C29 C30 H43 109.5
H42 C30 H43 109.5
C29 C30 H44 109.5
H42 C30 H44 109.5
H43 C30 H44 109.5
C38B C40B H61 109.5
C38B C40B H62 109.5
H61 C40B H62 109.5
C38B C40B H63 109.5
H61 C40B H63 109.5
H62 C40B H63 109.5
C35 C37 H51 109.5
C35 C37 H52 109.5
H51 C37 H52 109.5
C35 C37 H53 109.5
H51 C37 H53 109.5
H52 C37 H53 109.5
C35 C36 H54 109.5
C35 C36 H55 109.5
H54 C36 H55 109.5
C35 C36 H56 109.5
H54 C36 H56 109.5
H55 C36 H56 109.5
C3A C6A H72 109.5
C3A C6A H73 109.5
H72 C6A H73 109.5
C3A C6A H74 109.5
H72 C6A H74 109.5
H73 C6A H74 109.5
C3B C6B H75 109.5
C3B C6B H76 109.5
H75 C6B H76 109.5
C3B C6B H77 109.5
H75 C6B H77 109.5
H76 C6B H77 109.5
C4A C3A C6A 103.4(8)
C4A C3A H78 112.0
C6A C3A H78 112.0
C38B C39B H64 109.5
C38B C39B H65 109.5
H64 C39B H65 109.5
C38B C39B H66 109.5
H64 C39B H66 109.5
H65 C39B H66 109.5
C1 C2B C3B 135.6(4)
C1 C2B H79 112.2
C3B C2B H79 112.2
C5 C4A C3A 125.9(4)
C5 C4A H80 117.1
C3A C4A H80 117.1
C39A C38A Si2 116.7(8)
C39A C38A H70 106.9
Si2 C38A H70 106.9

loop_
_geom_bond_atom_site_label_1
_geom_bond_atom_site_label_2
_geom_bond_distance
Si1 C1 1.872(3)
Si1 C26 1.895(3)
Si1 C29 1.905(3)
Si1 C23 1.917(3)
Al1 C5 1.986(3)
Al1 C1 1.997(3)
Al1 C7 2.006(3)
Al1 N1 2.016(2)
Si2 C38B 1.806(19)
Si2 C5 1.879(3)
Si2 C35 1.889(3)
Si2 C32 1.901(3)
Si2 C38A 2.011(14)
N1 C16 1.346(3)
N1 C20 1.352(3)
N2 C18 1.359(3)
N2 C21 1.454(4)
N2 C22 1.462(3)
C16 C17 1.370(3)
C16 H1 0.9500
C18 C19 1.408(4)
C18 C17 1.412(3)
C7 C8 1.412(4)
C7 C12 1.419(4)
C25 C23 1.539(4)
C25 H27 0.9800
C25 H28 0.9800
C25 H29 0.9800
C17 H2 0.9500
C23 C24 1.523(4)
C23 H22 1.0000
C1 C2B 1.330(4)
C11 C10 1.376(4)
C11 C12 1.393(4)
C11 H3 0.9500
C15 C12 1.515(4)
C15 H4 0.9800
C15 H5 0.9800
C15 H6 0.9800
C26 C27 1.536(4)
C26 C28 1.547(4)
C26 H23 1.0000
C8 C9 1.401(4)
C8 C13 1.518(4)
C5 C4A 1.340(4)
C32 C33 1.517(5)
C32 C34 1.537(4)
C32 H24 1.0000
C22 H7 0.9800
C22 H8 0.9800
C22 H9 0.9800
C20 C19 1.368(4)
C20 H10 0.9500
C19 H11 0.9500
C9 C10 1.386(4)
C9 H12 0.9500
C24 H30 0.9800
C24 H31 0.9800
C24 H32 0.9800
C38B C40B 1.490(16)
C38B C39B 1.53(2)
C38B H57 1.0000
C13 H13 0.9800
C13 H14 0.9800
C13 H15 0.9800
C29 C31 1.528(5)
C29 C30 1.534(4)
C29 H25 1.0000
C10 C14 1.520(4)
C27 H33 0.9800
C27 H34 0.9800
C27 H35 0.9800
C21 H16 0.9800
C21 H17 0.9800
C21 H18 0.9800
C28 H36 0.9800
C28 H37 0.9800
C28 H38 0.9800
C14 H19 0.9800
C14 H20 0.9800
C14 H21 0.9800
C34 H45 0.9800
C34 H46 0.9800
C34 H47 0.9800
C31 H83 0.9800
C31 H84 0.9800
C31 H85 0.9800
C33 H48 0.9800
C33 H49 0.9800
C33 H50 0.9800
C35 C37 1.512(5)
C35 C36 1.527(5)
C35 H26 1.0000
C39A C38A 1.487(16)
C39A H58 0.9800
C39A H59 0.9800
C39A H60 0.9800
C3B C2B 1.504(8)
C3B C6B 1.530(13)
C3B H71 1.0000
C30 H42 0.9800
C30 H43 0.9800
C30 H44 0.9800
C40B H61 0.9800
C40B H62 0.9800
C40B H63 0.9800
C37 H51 0.9800
C37 H52 0.9800
C37 H53 0.9800
C36 H54 0.9800
C36 H55 0.9800
C36 H56 0.9800
C6A C3A 1.535(12)
C6A H72 0.9800
C6A H73 0.9800
C6A H74 0.9800
C6B H75 0.9800
C6B H76 0.9800
C6B H77 0.9800
C3A C4A 1.528(7)
C3A H78 1.0000
C39B H64 0.9800
C39B H65 0.9800
C39B H66 0.9800
C2B H79 0.9500
C4A H80 0.9500
C38A H70 1.0000

loop_
_geom_torsion_atom_site_label_1
_geom_torsion_atom_site_label_2
_geom_torsion_atom_site_label_3
_geom_torsion_atom_site_label_4
_geom_torsion
C5 Al1 N1 C16 -146.8(2)
C1 Al1 N1 C16 -39.4(2)
C7 Al1 N1 C16 84.6(2)
C5 Al1 N1 C20 24.6(3)
C1 Al1 N1 C20 132.0(3)
C7 Al1 N1 C20 -104.0(3)
C20 N1 C16 C17 -0.6(4)
Al1 N1 C16 C17 171.4(2)
C21 N2 C18 C19 176.5(3)
C22 N2 C18 C19 3.3(4)
C21 N2 C18 C17 -3.0(4)
C22 N2 C18 C17 -176.1(3)
C5 Al1 C7 C8 -115.0(2)
C1 Al1 C7 C8 113.9(2)
N1 Al1 C7 C8 2.0(3)
C5 Al1 C7 C12 66.5(2)
C1 Al1 C7 C12 -64.5(2)
N1 Al1 C7 C12 -176.42(17)
N1 C16 C17 C18 -0.2(4)
N2 C18 C17 C16 -179.3(2)
C19 C18 C17 C16 1.2(4)
C1 Si1 C23 C24 -43.3(2)
C26 Si1 C23 C24 -164.1(2)
C29 Si1 C23 C24 80.4(2)
C1 Si1 C23 C25 -171.0(2)
C26 Si1 C23 C25 68.3(2)
C29 Si1 C23 C25 -47.3(2)
C26 Si1 C1 C2B -167.5(2)
C29 Si1 C1 C2B -48.9(3)
C23 Si1 C1 C2B 73.7(3)
C26 Si1 C1 Al1 18.5(2)
C29 Si1 C1 Al1 137.0(2)
C23 Si1 C1 Al1 -100.4(2)
C5 Al1 C1 C2B 27.6(3)
C7 Al1 C1 C2B 164.9(2)
N1 Al1 C1 C2B -75.0(2)
C5 Al1 C1 Si1 -158.17(18)
C7 Al1 C1 Si1 -20.8(2)
N1 Al1 C1 Si1 99.24(19)
C10 C11 C12 C7 -0.9(4)
C10 C11 C12 C15 179.3(3)
C8 C7 C12 C11 0.0(4)
Al1 C7 C12 C11 178.69(19)
C8 C7 C12 C15 179.8(2)
Al1 C7 C12 C15 -1.5(3)
C1 Si1 C26 C27 -77.7(2)
C29 Si1 C26 C27 160.57(19)
C23 Si1 C26 C27 42.7(2)
C1 Si1 C26 C28 155.7(2)
C29 Si1 C26 C28 33.9(2)
C23 Si1 C26 C28 -84.0(2)
C12 C7 C8 C9 0.8(4)
Al1 C7 C8 C9 -177.7(2)
C12 C7 C8 C13 179.9(2)
Al1 C7 C8 C13 1.4(4)
C38B Si2 C5 C4A -41.0(7)
C35 Si2 C5 C4A -155.5(2)
C32 Si2 C5 C4A 85.7(2)
C38A Si2 C5 C4A -31.7(5)
C38B Si2 C5 Al1 143.3(7)
C35 Si2 C5 Al1 28.8(3)
C32 Si2 C5 Al1 -89.9(2)
C38A Si2 C5 Al1 152.7(5)
C1 Al1 C5 C4A -28.8(2)
C7 Al1 C5 C4A -164.8(2)
N1 Al1 C5 C4A 71.9(2)
C1 Al1 C5 Si2 146.90(18)
C7 Al1 C5 Si2 10.9(2)
N1 Al1 C5 Si2 -112.40(19)
C38B Si2 C32 C33 76.9(7)
C5 Si2 C32 C33 -47.4(2)
C35 Si2 C32 C33 -171.2(2)
C38A Si2 C32 C33 71.9(5)
C38B Si2 C32 C34 -51.5(7)
C5 Si2 C32 C34 -175.8(2)
C35 Si2 C32 C34 60.4(3)
C38A Si2 C32 C34 -56.5(5)
C16 N1 C20 C19 0.4(5)
Al1 N1 C20 C19 -171.4(2)
N1 C20 C19 C18 0.6(5)
N2 C18 C19 C20 179.1(3)
C17 C18 C19 C20 -1.4(4)
C7 C8 C9 C10 -0.9(4)
C13 C8 C9 C10 180.0(3)
C5 Si2 C38B C40B -164.6(11)
C35 Si2 C38B C40B -42.4(15)
C32 Si2 C38B C40B 72.2(15)
C38A Si2 C38B C40B 105(6)
C5 Si2 C38B C39B -53.9(14)
C35 Si2 C38B C39B 68.3(12)
C32 Si2 C38B C39B -177.1(9)
C38A Si2 C38B C39B -144(7)
C1 Si1 C29 C31 72.0(3)
C26 Si1 C29 C31 -166.9(2)
C23 Si1 C29 C31 -50.6(3)
C1 Si1 C29 C30 -55.2(3)
C26 Si1 C29 C30 65.9(3)
C23 Si1 C29 C30 -177.9(2)
C12 C11 C10 C9 0.9(4)
C12 C11 C10 C14 -178.3(3)
C8 C9 C10 C11 0.0(4)
C8 C9 C10 C14 179.2(3)
C38B Si2 C35 C37 160.4(6)
C5 Si2 C35 C37 -80.1(3)
C32 Si2 C35 C37 39.8(3)
C38A Si2 C35 C37 155.5(4)
C38B Si2 C35 C36 -72.4(7)
C5 Si2 C35 C36 47.0(4)
C32 Si2 C35 C36 167.0(3)
C38A Si2 C35 C36 -77.3(5)
Si1 C1 C2B C3B 163.4(7)
Al1 C1 C2B C3B -21.2(8)
C6B C3B C2B C1 123.4(6)
Si2 C5 C4A C3A 173.1(4)
Al1 C5 C4A C3A -10.1(5)
C6A C3A C4A C5 165.4(5)
C38B Si2 C38A C39A 178(6)
C5 Si2 C38A C39A 84.4(7)
C35 Si2 C38A C39A -148.8(6)
C32 Si2 C38A C39A -33.7(8)
